data_2016058
loop_
_publ_author_name
'Sankar Muniappan'
'Sophia Lipstman'
'Israel Goldberg'

_publ_section_title
;
 Hydrogen-bonded assemblies of
 20-(4-pyridyl)porphyrin-5^4^,10^4^,15^4^-tribenzoic acid with dimethyl
 sulfoxide and 4-acetylpyridine in their dimethyl sulfoxide and
 tetrahydrofuran solvates
;
_journal_coeditor_code LN3055
_journal_issue 7
_journal_name_full 'Acta Crystallographica Section C'
_journal_page_first o395
_journal_page_last o399
_journal_paper_doi 10.1107/S0108270107024936
_journal_volume 63
_journal_year 2007
_chemical_formula_iupac 'C46 H29 N5 O6, 2.5C2 H6 S O'
_chemical_formula_moiety 'C46 H29 N5 O6, 2.5(C2 H6 S O)'
_chemical_formula_sum 'C51 H44 N5 O8.5 S2.5'
_chemical_formula_weight 943.06
_chemical_name_systematic
;
20-(4-pyridyl)porphyrin-5^4^,10^4^,15^4^-tribenzoic acid--dimethyl sulfoxide
(2/5)
;
_space_group_IT_number 9
_symmetry_cell_setting monoclinic
_symmetry_space_group_name_Hall 'C -2yc'
_symmetry_space_group_name_H-M 'C 1 c 1'
_atom_sites_solution_hydrogens geom
_atom_sites_solution_primary direct
_atom_sites_solution_secondary difmap
_audit_creation_method SHELXL-97
_cell_angle_alpha 90.00
_cell_angle_beta 90.521(2)
_cell_angle_gamma 90.00
_cell_formula_units_Z 4
_cell_length_a 6.5978(3)
_cell_length_b 29.2458(15)
_cell_length_c 28.6630(13)
_cell_measurement_reflns_used 5425
_cell_measurement_temperature 110(2)
_cell_measurement_theta_max 27.88
_cell_measurement_theta_min 1.41
_cell_volume 5530.5(5)
_computing_cell_refinement 'Denzo (Otwinowski & Minor, 1997)'
_computing_data_collection 'Collect (Nonius, 1999)'
_computing_data_reduction Denzo
_computing_molecular_graphics
;
ORTEPIII (Burnett & Johnson, 1996) and Mercury (Macrae <i>et al.</i>,
2006)
;
_computing_publication_material SHELXL97
_computing_structure_refinement 'SHELXL97 (Sheldrick, 1997)'
_computing_structure_solution 'SIR97 (Altomare <i>et al.</i>,  1999)'
_diffrn_ambient_temperature 110(2)
_diffrn_detector_area_resol_mean 12.8
_diffrn_measured_fraction_theta_full 0.996
_diffrn_measured_fraction_theta_max 0.996
_diffrn_measurement_device_type 'Nonius KappaCCD area-detector'
_diffrn_measurement_method '0.3 deg. \w scans'
_diffrn_radiation_monochromator graphite
_diffrn_radiation_source 'fine-focus sealed tube'
_diffrn_radiation_type MoK\a
_diffrn_radiation_wavelength 0.71073
_diffrn_reflns_av_R_equivalents 0.0707
_diffrn_reflns_av_sigmaI/netI 0.1338
_diffrn_reflns_limit_h_max 8
_diffrn_reflns_limit_h_min -8
_diffrn_reflns_limit_k_max 37
_diffrn_reflns_limit_k_min -38
_diffrn_reflns_limit_l_max 37
_diffrn_reflns_limit_l_min -37
_diffrn_reflns_number 18496
_diffrn_reflns_theta_full 27.85
_diffrn_reflns_theta_max 27.85
_diffrn_reflns_theta_min 2.55
_diffrn_standards_number 0
_exptl_absorpt_coefficient_mu 0.168
_exptl_absorpt_correction_type none
_exptl_crystal_colour red
_exptl_crystal_density_diffrn 1.133
_exptl_crystal_density_method 'not measured'
_exptl_crystal_description plates
_exptl_crystal_F_000 1972
_exptl_crystal_size_max 0.40
_exptl_crystal_size_mid 0.20
_exptl_crystal_size_min 0.03
_refine_diff_density_max 0.827
_refine_diff_density_min -0.312
_refine_ls_abs_structure_details 'Flack (1983), 5242 Friedel pairs'
_refine_ls_abs_structure_Flack 0.42(12)
_refine_ls_extinction_method none
_refine_ls_goodness_of_fit_ref 1.062
_refine_ls_hydrogen_treatment constr
_refine_ls_matrix_type full
_refine_ls_number_parameters 594
_refine_ls_number_reflns 11808
_refine_ls_number_restraints 2
_refine_ls_restrained_S_all 1.062
_refine_ls_R_factor_all 0.1522
_refine_ls_R_factor_gt 0.0852
_refine_ls_shift/su_max 0.005
_refine_ls_shift/su_mean 0.001
_refine_ls_structure_factor_coef Fsqd
_refine_ls_weighting_details 'calc w=1/[\s^2^(Fo^2^)+(0.1P)^2^] where P=(Fo^2^+2Fc^2^)/3'
_refine_ls_weighting_scheme calc
_refine_ls_wR_factor_gt 0.1905
_refine_ls_wR_factor_ref 0.2114
_reflns_number_gt 6211
_reflns_number_total 11808
_reflns_threshold_expression 'I > 2\s(I)'
_cod_data_source_file ln3055.cif
_cod_data_source_block I
_cod_original_sg_symbol_H-M 'C c'
_cod_database_code 2016058
_cod_database_fobs_code 2016058

loop_
_symmetry_equiv_pos_as_xyz
'x, y, z'
'x, -y, z+1/2'
'x+1/2, y+1/2, z'
'x+1/2, -y+1/2, z+1/2'

loop_
_atom_site_type_symbol
_atom_site_label
_atom_site_fract_x
_atom_site_fract_y
_atom_site_fract_z
_atom_site_U_iso_or_equiv
_atom_site_adp_type
_atom_site_calc_flag
_atom_site_refinement_flags
_atom_site_occupancy
C C1 0.9735(8) 0.75532(18) 0.53134(18) 0.0333(13) Uani d . 1
C C2 1.0592(8) 0.77624(18) 0.49060(17) 0.0342(12) Uani d . 1
H H2 1.1778 0.7946 0.4895 0.041 Uiso calc R 1
C C3 0.9370(8) 0.76457(18) 0.45372(19) 0.0377(13) Uani d . 1
H H3 0.9548 0.7734 0.4221 0.045 Uiso calc R 1
C C4 0.7784(7) 0.73678(16) 0.47146(17) 0.0297(12) Uani d . 1
C C5 0.6218(7) 0.71900(16) 0.44393(16) 0.0284(11) Uani d . 1
C C6 0.4575(8) 0.69214(18) 0.46062(18) 0.0355(12) Uani d . 1
C C7 0.3114(8) 0.6688(2) 0.43233(19) 0.0423(14) Uani d . 1
H H7 0.2982 0.6709 0.3994 0.051 Uiso calc R 1
C C8 0.1979(9) 0.6437(2) 0.46015(19) 0.0436(14) Uani d . 1
H H8 0.0914 0.6240 0.4503 0.052 Uiso calc R 1
C C9 0.2613(7) 0.65105(17) 0.50791(18) 0.0337(13) Uani d . 1
C C10 0.1910(7) 0.62917(18) 0.54724(18) 0.0332(12) Uani d . 1
C C11 0.2715(7) 0.63460(17) 0.59217(17) 0.0301(12) Uani d . 1
C C12 0.1785(8) 0.61323(18) 0.63464(18) 0.0346(13) Uani d . 1
H H12 0.0585 0.5953 0.6359 0.042 Uiso calc R 1
C C13 0.3009(8) 0.62484(19) 0.67034(18) 0.0367(13) Uani d . 1
H H13 0.2834 0.6165 0.7021 0.044 Uiso calc R 1
C C14 0.4642(8) 0.65225(17) 0.65190(17) 0.0348(13) Uani d . 1
C C15 0.6312(8) 0.66854(19) 0.67856(18) 0.0330(13) Uani d . 1
C C16 0.7873(8) 0.69571(19) 0.66418(16) 0.0346(12) Uani d . 1
C C17 0.9356(8) 0.71811(18) 0.69097(18) 0.0392(13) Uani d . 1
H H17 0.9496 0.7161 0.7239 0.047 Uiso calc R 1
C C18 1.0561(7) 0.74306(18) 0.66265(17) 0.0334(12) Uani d . 1
H H18 1.1689 0.7610 0.6724 0.040 Uiso calc R 1
C C19 0.9858(7) 0.73788(17) 0.61621(17) 0.0313(12) Uani d . 1
C C20 1.0554(7) 0.76013(16) 0.57531(19) 0.0296(11) Uani d . 1
N N21 0.8034(6) 0.73098(14) 0.51951(13) 0.0274(10) Uani d . 1
H H21 0.7259 0.7150 0.5383 0.033 Uiso calc PR 0.50
N N22 0.4246(6) 0.68098(13) 0.50577(13) 0.0288(9) Uani d . 1
H H22 0.4952 0.6910 0.5299 0.035 Uiso calc PR 0.50
N N23 0.4450(6) 0.65841(14) 0.60522(13) 0.0310(10) Uani d . 1
H H23 0.5256 0.6742 0.5870 0.037 Uiso calc PR 0.50
N N24 0.8267(6) 0.70782(14) 0.61780(13) 0.0322(10) Uani d . 1
H H24 0.7593 0.6976 0.5933 0.039 Uiso calc PR 0.50
C C25 0.6215(8) 0.72942(19) 0.39332(17) 0.0362(13) Uani d . 1
C C26 0.4565(9) 0.7553(2) 0.37418(19) 0.0470(15) Uani d . 1
H H26 0.3487 0.7660 0.3930 0.056 Uiso calc R 1
C C27 0.4626(9) 0.7642(2) 0.3257(2) 0.0447(14) Uani d . 1
H H27 0.3575 0.7824 0.3124 0.054 Uiso calc R 1
N N28 0.6039(8) 0.74902(17) 0.29782(14) 0.0444(12) Uani d . 1
C C29 0.7603(9) 0.7265(2) 0.31617(18) 0.0454(14) Uani d . 1
H H29 0.8689 0.7177 0.2966 0.055 Uiso calc R 1
C C30 0.7693(9) 0.71522(19) 0.36370(19) 0.0447(15) Uani d . 1
H H30 0.8794 0.6975 0.3754 0.054 Uiso calc R 1
C C31 0.0263(7) 0.59407(19) 0.53981(18) 0.0373(13) Uani d . 1
C C32 -0.1661(8) 0.6076(2) 0.52249(18) 0.0412(14) Uani d . 1
H H32 -0.1984 0.6388 0.5171 0.049 Uiso calc R 1
C C33 -0.3075(8) 0.5724(2) 0.51358(18) 0.0391(13) Uani d . 1
H H33 -0.4393 0.5803 0.5027 0.047 Uiso calc R 1
C C34 -0.2618(7) 0.52780(18) 0.52006(17) 0.0337(12) Uani d . 1
C C35 -0.0735(7) 0.51503(18) 0.53823(16) 0.0327(12) Uani d . 1
H H35 -0.0423 0.4837 0.5434 0.039 Uiso calc R 1
C C36 0.0683(7) 0.54888(18) 0.54863(18) 0.0362(13) Uani d . 1
H H36 0.1954 0.5406 0.5620 0.043 Uiso calc R 1
C C37 -0.4136(9) 0.4912(2) 0.5067(2) 0.0461(16) Uani d . 1
O O38 -0.5799(6) 0.50111(14) 0.49172(17) 0.0608(12) Uani d . 1
O O39 -0.3460(6) 0.44941(12) 0.51125(13) 0.0431(9) Uani d . 1
H H39 -0.4269 0.4312 0.4982 0.065 Uiso calc R 1
C C40 0.6221(7) 0.65808(17) 0.73043(17) 0.0319(12) Uani d . 1
C C41 0.7675(9) 0.6304(2) 0.75036(18) 0.0437(14) Uani d . 1
H H41 0.8761 0.6193 0.7320 0.052 Uiso calc R 1
C C42 0.7565(10) 0.6186(2) 0.7969(2) 0.0578(17) Uani d . 1
H H42 0.8575 0.5994 0.8104 0.069 Uiso calc R 1
C C43 0.5980(9) 0.63466(19) 0.82441(18) 0.0395(13) Uani d . 1
C C44 0.4605(8) 0.6637(2) 0.80424(19) 0.0437(14) Uani d . 1
H H44 0.3561 0.6759 0.8231 0.052 Uiso calc R 1
C C45 0.4657(7) 0.67569(18) 0.75958(17) 0.0350(13) Uani d . 1
H H45 0.3662 0.6958 0.7471 0.042 Uiso calc R 1
C C46 0.5868(9) 0.6189(2) 0.87347(19) 0.0501(15) Uani d . 1
O O47 0.6918(8) 0.5904(2) 0.89125(17) 0.112(2) Uani d . 1
O O48 0.4421(7) 0.63973(14) 0.89736(13) 0.0588(11) Uani d . 1
H H48 0.4064 0.6230 0.9197 0.088 Uiso calc R 1
C C49 1.2184(7) 0.79360(18) 0.58330(16) 0.0301(12) Uani d . 1
C C50 1.1776(8) 0.84015(19) 0.57746(18) 0.0364(13) Uani d . 1
H H50 1.0493 0.8493 0.5654 0.044 Uiso calc R 1
C C51 1.3197(9) 0.8734(2) 0.58884(19) 0.0416(15) Uani d . 1
H H51 1.2880 0.9049 0.5848 0.050 Uiso calc R 1
C C52 1.5101(8) 0.86040(19) 0.60628(17) 0.0347(13) Uani d . 1
C C53 1.5528(8) 0.81516(19) 0.6125(2) 0.0417(14) Uani d . 1
H H53 1.6797 0.8062 0.6255 0.050 Uiso calc R 1
C C54 1.4113(8) 0.78219(18) 0.60005(18) 0.0384(13) Uani d . 1
H H54 1.4468 0.7508 0.6030 0.046 Uiso calc R 1
C C55 1.6565(9) 0.89627(19) 0.62124(18) 0.0386(13) Uani d . 1
O O56 1.5896(6) 0.93832(13) 0.61762(15) 0.0572(12) Uani d . 1
H H56 1.6871 0.9566 0.6203 0.086 Uiso calc R 1
O O57 1.8275(5) 0.88628(13) 0.63697(14) 0.0497(10) Uani d . 1
S S58 2.0706(3) 0.98598(6) 0.63830(7) 0.0699(5) Uani d . 1
O O59 1.8466(7) 0.99532(16) 0.6517(2) 0.0823(15) Uani d . 1
C C60 2.2050(14) 1.0371(3) 0.6482(3) 0.095(3) Uani d . 1
H H60A 2.1990 1.0450 0.6813 0.143 Uiso calc R 1
H H60B 2.1441 1.0617 0.6296 0.143 Uiso calc R 1
H H60C 2.3466 1.0330 0.6391 0.143 Uiso calc R 1
C C61 2.1660(11) 0.9553(3) 0.6862(4) 0.094(3) Uani d . 1
H H61A 2.1170 0.9236 0.6847 0.141 Uiso calc R 1
H H61B 2.1198 0.9695 0.7152 0.141 Uiso calc R 1
H H61C 2.3145 0.9554 0.6855 0.141 Uiso calc R 1
S S62 0.1583(2) 0.59419(5) 0.98836(5) 0.0471(4) Uani d . 1
O O63 0.3795(5) 0.60862(12) 0.98094(11) 0.0404(9) Uani d . 1
C C64 0.0899(10) 0.5602(2) 0.9383(2) 0.0544(17) Uani d . 1
H H64A 0.1658 0.5314 0.9390 0.082 Uiso calc R 1
H H64B 0.1224 0.5770 0.9097 0.082 Uiso calc R 1
H H64C -0.0558 0.5536 0.9388 0.082 Uiso calc R 1
C C65 0.0242(10) 0.6456(2) 0.9742(2) 0.0582(17) Uani d . 1
H H65A 0.0427 0.6528 0.9411 0.087 Uiso calc R 1
H H65B 0.0770 0.6708 0.9932 0.087 Uiso calc R 1
H H65C -0.1204 0.6414 0.9804 0.087 Uiso calc R 1

loop_
_atom_site_aniso_label
_atom_site_aniso_U_11
_atom_site_aniso_U_22
_atom_site_aniso_U_33
_atom_site_aniso_U_12
_atom_site_aniso_U_13
_atom_site_aniso_U_23
C1 0.030(3) 0.041(3) 0.030(3) -0.007(3) -0.001(2) 0.001(2)
C2 0.038(3) 0.035(3) 0.029(3) -0.007(2) -0.002(2) -0.004(2)
C3 0.034(3) 0.043(3) 0.036(3) -0.009(3) -0.009(2) 0.002(3)
C4 0.026(3) 0.029(3) 0.034(3) -0.002(2) -0.007(2) 0.005(2)
C5 0.028(3) 0.026(3) 0.030(3) 0.002(2) -0.005(2) -0.003(2)
C6 0.031(3) 0.036(3) 0.039(3) 0.005(2) -0.005(2) 0.003(3)
C7 0.038(3) 0.051(3) 0.038(3) -0.012(3) -0.009(3) 0.003(3)
C8 0.038(3) 0.058(4) 0.035(3) -0.005(3) -0.001(3) 0.003(3)
C9 0.029(3) 0.038(3) 0.035(3) -0.002(2) -0.012(2) -0.008(2)
C10 0.025(3) 0.044(3) 0.030(3) 0.004(2) -0.005(2) -0.001(2)
C11 0.025(3) 0.031(3) 0.035(3) -0.002(2) -0.002(2) 0.000(2)
C12 0.026(3) 0.037(3) 0.042(3) -0.007(2) 0.013(2) 0.004(3)
C13 0.034(3) 0.051(4) 0.024(3) -0.004(3) -0.004(2) -0.004(2)
C14 0.043(3) 0.035(3) 0.026(3) 0.006(3) 0.007(2) -0.003(2)
C15 0.019(3) 0.047(3) 0.033(3) 0.001(2) -0.001(2) -0.007(3)
C16 0.033(3) 0.044(3) 0.027(3) 0.005(3) -0.005(2) 0.007(2)
C17 0.044(4) 0.047(3) 0.026(3) -0.009(3) -0.016(3) -0.008(3)
C18 0.020(3) 0.050(3) 0.031(3) -0.012(2) 0.002(2) -0.005(3)
C19 0.023(3) 0.030(3) 0.041(3) 0.000(2) -0.010(2) 0.007(2)
C20 0.024(3) 0.023(3) 0.041(3) -0.002(2) -0.001(2) 0.001(2)
N21 0.027(2) 0.032(2) 0.024(2) -0.0091(19) -0.0027(18) 0.0091(18)
N22 0.024(2) 0.032(2) 0.030(2) -0.0080(19) -0.0023(17) 0.0020(19)
N23 0.029(2) 0.033(2) 0.031(2) -0.0017(19) -0.0027(19) 0.0006(19)
N24 0.030(2) 0.034(2) 0.032(2) 0.004(2) -0.0044(19) 0.0016(19)
C25 0.035(3) 0.043(3) 0.030(3) -0.009(3) -0.005(3) -0.001(2)
C26 0.047(4) 0.057(4) 0.037(3) -0.006(3) -0.005(3) 0.013(3)
C27 0.038(3) 0.054(3) 0.042(3) 0.009(3) -0.011(3) 0.008(3)
N28 0.052(3) 0.055(3) 0.026(2) -0.012(2) -0.008(2) 0.008(2)
C29 0.048(4) 0.059(4) 0.030(3) -0.011(3) 0.002(3) 0.002(3)
C30 0.046(4) 0.047(4) 0.041(3) 0.002(3) -0.010(3) -0.007(3)
C31 0.027(3) 0.048(4) 0.037(3) -0.011(3) 0.004(2) -0.008(3)
C32 0.025(3) 0.057(4) 0.041(3) 0.014(3) -0.005(2) -0.002(3)
C33 0.027(3) 0.050(4) 0.040(3) -0.005(3) -0.008(2) -0.011(3)
C34 0.029(3) 0.037(3) 0.035(3) -0.014(2) 0.004(2) -0.013(2)
C35 0.031(3) 0.043(3) 0.024(3) 0.002(3) -0.008(2) -0.002(2)
C36 0.022(3) 0.042(3) 0.044(3) 0.003(3) -0.007(2) -0.010(3)
C37 0.032(4) 0.056(4) 0.051(4) -0.013(3) 0.011(3) -0.019(3)
O38 0.034(2) 0.048(3) 0.100(4) -0.007(2) -0.015(2) -0.011(2)
O39 0.043(2) 0.037(2) 0.050(2) -0.0024(19) -0.0038(18) -0.0042(18)
C40 0.026(3) 0.040(3) 0.030(3) -0.003(2) -0.008(2) -0.001(2)
C41 0.040(3) 0.056(4) 0.035(3) 0.008(3) 0.002(3) -0.002(3)
C42 0.070(5) 0.056(4) 0.047(4) -0.001(3) -0.010(3) 0.011(3)
C43 0.037(3) 0.056(4) 0.026(3) -0.009(3) 0.002(2) 0.002(3)
C44 0.030(3) 0.058(4) 0.043(3) 0.005(3) 0.009(3) 0.005(3)
C45 0.026(3) 0.047(3) 0.032(3) 0.006(2) -0.001(2) 0.009(2)
C46 0.033(3) 0.080(4) 0.037(3) -0.001(3) -0.001(3) 0.018(3)
O47 0.087(4) 0.195(6) 0.055(3) 0.076(4) 0.019(3) 0.049(3)
O48 0.086(3) 0.060(3) 0.031(2) 0.017(2) 0.012(2) 0.0137(18)
C49 0.024(3) 0.041(3) 0.026(3) 0.001(2) -0.002(2) 0.002(2)
C50 0.032(3) 0.046(4) 0.031(3) -0.001(3) -0.014(2) 0.010(3)
C51 0.047(4) 0.032(3) 0.046(3) -0.007(3) -0.009(3) 0.002(3)
C52 0.033(3) 0.044(4) 0.027(3) 0.008(3) -0.010(2) 0.008(2)
C53 0.025(3) 0.043(4) 0.057(4) 0.000(3) 0.003(3) 0.005(3)
C54 0.045(3) 0.031(3) 0.039(3) -0.012(3) 0.000(3) -0.008(2)
C55 0.053(4) 0.034(3) 0.029(3) -0.011(3) -0.002(3) 0.005(2)
O56 0.050(3) 0.048(3) 0.073(3) -0.016(2) -0.026(2) 0.006(2)
O57 0.029(2) 0.053(3) 0.066(3) -0.0072(19) -0.015(2) -0.004(2)
S58 0.0711(14) 0.0744(12) 0.0641(11) -0.0179(10) 0.0019(9) -0.0075(10)
O59 0.061(3) 0.065(3) 0.121(4) -0.019(2) -0.032(3) -0.012(3)
C60 0.132(8) 0.068(5) 0.086(6) -0.026(5) 0.031(5) -0.019(4)
C61 0.050(5) 0.084(6) 0.147(8) 0.002(4) -0.024(5) 0.019(5)
S62 0.0445(9) 0.0525(9) 0.0442(8) 0.0136(7) 0.0031(7) 0.0087(7)
O63 0.041(2) 0.047(2) 0.0339(19) 0.0071(17) 0.0003(16) 0.0061(16)
C64 0.056(4) 0.062(4) 0.045(4) 0.013(3) -0.010(3) -0.007(3)
C65 0.044(4) 0.066(4) 0.065(4) 0.031(3) 0.007(3) 0.010(3)

loop_
_atom_type_symbol
_atom_type_description
_atom_type_scat_dispersion_real
_atom_type_scat_dispersion_imag
_atom_type_scat_source
C C 0.0033 0.0016 'International Tables Vol C Tables 4.2.6.8 and 6.1.1.4'
H H 0.0000 0.0000 'International Tables Vol C Tables 4.2.6.8 and 6.1.1.4'
N N 0.0061 0.0033 'International Tables Vol C Tables 4.2.6.8 and 6.1.1.4'
O O 0.0106 0.0060 'International Tables Vol C Tables 4.2.6.8 and 6.1.1.4'
S S 0.1246 0.1234 'International Tables Vol C Tables 4.2.6.8 and 6.1.1.4'

loop_
_geom_angle_atom_site_label_1
_geom_angle_atom_site_label_2
_geom_angle_atom_site_label_3
_geom_angle
C20 C1 N21 126.5(5)
C20 C1 C2 123.2(5)
N21 C1 C2 110.3(4)
C3 C2 C1 106.8(5)
C3 C2 H2 126.6
C1 C2 H2 126.6
C2 C3 C4 107.3(5)
C2 C3 H3 126.4
C4 C3 H3 126.4
N21 C4 C5 126.4(4)
N21 C4 C3 110.0(4)
C5 C4 C3 123.7(4)
C4 C5 C6 125.3(4)
C4 C5 C25 118.1(5)
C6 C5 C25 116.6(4)
N22 C6 C7 108.3(5)
N22 C6 C5 125.6(4)
C7 C6 C5 125.8(5)
C8 C7 C6 107.8(5)
C8 C7 H7 126.1
C6 C7 H7 126.1
C7 C8 C9 109.2(5)
C7 C8 H8 125.4
C9 C8 H8 125.4
C10 C9 N22 126.5(4)
C10 C9 C8 127.5(5)
N22 C9 C8 105.7(5)
C9 C10 C11 124.9(5)
C9 C10 C31 116.6(4)
C11 C10 C31 118.3(5)
N23 C11 C10 127.6(5)
N23 C11 C12 109.4(4)
C10 C11 C12 123.0(5)
C13 C12 C11 105.4(5)
C13 C12 H12 127.3
C11 C12 H12 127.3
C12 C13 C14 107.9(5)
C12 C13 H13 126.1
C14 C13 H13 126.1
N23 C14 C15 123.6(5)
N23 C14 C13 111.8(4)
C15 C14 C13 124.6(5)
C16 C15 C14 128.1(5)
C16 C15 C40 116.6(4)
C14 C15 C40 115.0(5)
C15 C16 C17 129.1(5)
C15 C16 N24 125.4(4)
C17 C16 N24 105.5(5)
C18 C17 C16 109.5(5)
C18 C17 H17 125.2
C16 C17 H17 125.2
C17 C18 C19 108.5(4)
C17 C18 H18 125.8
C19 C18 H18 125.8
N24 C19 C18 106.4(4)
N24 C19 C20 125.1(4)
C18 C19 C20 128.5(5)
C1 C20 C19 125.7(5)
C1 C20 C49 119.5(5)
C19 C20 C49 114.7(4)
C1 N21 C4 105.7(4)
C1 N21 H21 127.2
C4 N21 H21 127.2
C6 N22 C9 109.0(4)
C6 N22 H22 125.5
C9 N22 H22 125.5
C14 N23 C11 105.6(4)
C14 N23 H23 127.2
C11 N23 H23 127.2
C19 N24 C16 110.0(4)
C19 N24 H24 125.0
C16 N24 H24 125.0
C30 C25 C26 117.9(5)
C30 C25 C5 123.5(5)
C26 C25 C5 118.6(5)
C27 C26 C25 116.4(5)
C27 C26 H26 121.8
C25 C26 H26 121.8
N28 C27 C26 124.3(5)
N28 C27 H27 117.9
C26 C27 H27 117.9
C27 N28 C29 118.8(4)
N28 C29 C30 121.8(5)
N28 C29 H29 119.1
C30 C29 H29 119.1
C25 C30 C29 120.6(5)
C25 C30 H30 119.7
C29 C30 H30 119.7
C36 C31 C32 120.8(5)
C36 C31 C10 119.0(5)
C32 C31 C10 120.2(5)
C31 C32 C33 116.7(5)
C31 C32 H32 121.6
C33 C32 H32 121.6
C34 C33 C32 122.2(5)
C34 C33 H33 118.9
C32 C33 H33 118.9
C33 C34 C35 120.5(5)
C33 C34 C37 120.1(5)
C35 C34 C37 119.4(5)
C36 C35 C34 119.0(5)
C36 C35 H35 120.5
C34 C35 H35 120.5
C31 C36 C35 120.7(5)
C31 C36 H36 119.6
C35 C36 H36 119.6
O38 C37 O39 124.5(5)
O38 C37 C34 121.1(6)
O39 C37 C34 114.3(5)
C37 O39 H39 109.5
C41 C40 C45 118.3(4)
C41 C40 C15 119.4(5)
C45 C40 C15 122.3(4)
C42 C41 C40 120.4(5)
C42 C41 H41 119.8
C40 C41 H41 119.8
C41 C42 C43 120.5(6)
C41 C42 H42 119.7
C43 C42 H42 119.7
C44 C43 C42 117.9(5)
C44 C43 C46 123.7(5)
C42 C43 C46 118.4(5)
C45 C44 C43 123.3(5)
C45 C44 H44 118.4
C43 C44 H44 118.4
C44 C45 C40 119.6(5)
C44 C45 H45 120.2
C40 C45 H45 120.2
O47 C46 O48 121.1(5)
O47 C46 C43 126.0(6)
O48 C46 C43 112.9(5)
C46 O48 H48 109.5
C50 C49 C54 116.6(5)
C50 C49 C20 119.3(4)
C54 C49 C20 123.9(5)
C51 C50 C49 121.7(5)
C51 C50 H50 119.1
C49 C50 H50 119.1
C50 C51 C52 119.7(5)
C50 C51 H51 120.2
C52 C51 H51 120.2
C53 C52 C51 119.6(5)
C53 C52 C55 120.9(5)
C51 C52 C55 119.3(5)
C52 C53 C54 120.2(5)
C52 C53 H53 119.9
C54 C53 H53 119.9
C53 C54 C49 122.1(5)
C53 C54 H54 118.9
C49 C54 H54 118.9
O57 C55 O56 123.5(5)
O57 C55 C52 121.5(5)
O56 C55 C52 114.9(5)
C55 O56 H56 109.5
O59 S58 C61 103.4(4)
O59 S58 C60 106.8(4)
C61 S58 C60 97.6(4)
S58 C60 H60A 109.5
S58 C60 H60B 109.5
H60A C60 H60B 109.5
S58 C60 H60C 109.5
H60A C60 H60C 109.5
H60B C60 H60C 109.5
S58 C61 H61A 109.5
S58 C61 H61B 109.5
H61A C61 H61B 109.5
S58 C61 H61C 109.5
H61A C61 H61C 109.5
H61B C61 H61C 109.5
O63 S62 C65 101.9(3)
O63 S62 C64 105.8(3)
C65 S62 C64 99.4(3)
S62 C64 H64A 109.5
S62 C64 H64B 109.5
H64A C64 H64B 109.5
S62 C64 H64C 109.5
H64A C64 H64C 109.5
H64B C64 H64C 109.5
S62 C65 H65A 109.5
S62 C65 H65B 109.5
H65A C65 H65B 109.5
S62 C65 H65C 109.5
H65A C65 H65C 109.5
H65B C65 H65C 109.5

loop_
_geom_bond_atom_site_label_1
_geom_bond_atom_site_label_2
_geom_bond_distance
C1 C20 1.374(7)
C1 N21 1.369(6)
C1 C2 1.439(7)
C2 C3 1.367(7)
C2 H2 0.9500
C3 C4 1.423(7)
C3 H3 0.9500
C4 N21 1.396(6)
C4 C5 1.395(7)
C5 C6 1.425(7)
C5 C25 1.482(7)
C6 N22 1.354(6)
C6 C7 1.428(7)
C7 C8 1.321(8)
C7 H7 0.9500
C8 C9 1.444(7)
C8 H8 0.9500
C9 C10 1.380(7)
C9 N22 1.390(6)
C10 C11 1.398(7)
C10 C31 1.509(7)
C11 N23 1.388(6)
C11 C12 1.504(7)
C12 C13 1.341(7)
C12 H12 0.9500
C13 C14 1.447(8)
C13 H13 0.9500
C14 N23 1.355(6)
C14 C15 1.417(7)
C15 C16 1.367(7)
C15 C40 1.520(7)
C16 C17 1.401(7)
C16 N24 1.402(6)
C17 C18 1.355(7)
C17 H17 0.9500
C18 C19 1.414(7)
C18 H18 0.9500
C19 N24 1.370(6)
C19 C20 1.421(7)
C20 C49 1.471(7)
N21 H21 0.8800
N22 H22 0.8800
N23 H23 0.8800
N24 H24 0.8800
C25 C30 1.363(8)
C25 C26 1.432(8)
C26 C27 1.416(7)
C26 H26 0.9500
C27 N28 1.310(7)
C27 H27 0.9500
N28 C29 1.329(7)
C29 C30 1.402(7)
C29 H29 0.9500
C30 H30 0.9500
C31 C36 1.373(7)
C31 C32 1.415(7)
C32 C33 1.411(8)
C32 H32 0.9500
C33 C34 1.351(7)
C33 H33 0.9500
C34 C35 1.394(7)
C34 C37 1.513(7)
C35 C36 1.392(7)
C35 H35 0.9500
C36 H36 0.9500
C37 O38 1.210(7)
C37 O39 1.307(7)
O39 H39 0.8400
C40 C41 1.376(7)
C40 C45 1.429(7)
C41 C42 1.381(8)
C41 H41 0.9500
C42 C43 1.396(8)
C42 H42 0.9500
C43 C44 1.367(8)
C43 C46 1.482(7)
C44 C45 1.328(7)
C44 H44 0.9500
C45 H45 0.9500
C46 O47 1.195(7)
C46 O48 1.328(7)
O48 H48 0.8400
C49 C50 1.398(7)
C49 C54 1.397(7)
C50 C51 1.388(7)
C50 H50 0.9500
C51 C52 1.401(7)
C51 H51 0.9500
C52 C53 1.364(7)
C52 C55 1.487(8)
C53 C54 1.387(7)
C53 H53 0.9500
C54 H54 0.9500
C55 O57 1.246(6)
C55 O56 1.311(6)
O56 H56 0.8400
S58 O59 1.555(6)
S58 C61 1.753(8)
S58 C60 1.759(8)
C60 H60A 0.9800
C60 H60B 0.9800
C60 H60C 0.9800
C61 H61A 0.9800
C61 H61B 0.9800
C61 H61C 0.9800
S62 O63 1.536(4)
S62 C65 1.790(6)
S62 C64 1.801(6)
C64 H64A 0.9800
C64 H64B 0.9800
C64 H64C 0.9800
C65 H65A 0.9800
C65 H65B 0.9800
C65 H65C 0.9800

loop_
_geom_hbond_atom_site_label_D
_geom_hbond_atom_site_label_H
_geom_hbond_atom_site_label_A
_geom_hbond_site_symmetry_A
_geom_hbond_distance_DH
_geom_hbond_distance_HA
_geom_hbond_distance_DA
_geom_hbond_angle_DHA
O56 H56 O59 . 0.84 1.78 2.565(6) 154
O48 H48 O63 . 0.84 1.82 2.599(5) 154
O39 H39 O63 2_464 0.84 1.79 2.624(5) 169
C17 H17 N28 4_565 0.95 2.55 3.387(6) 147
